data_4077146
loop_
_publ_author_name
'Vicente, Jos\'e'
'Singhal, Anshu R.'
'Jones, Peter G.'

_publ_section_title
;
 New Ylide&#x2212;, Alkynyl&#x2212;, and Mixed
 Alkynyl/Ylide&#x2212;Gold(I) Complexes
;
_journal_issue 26
_journal_name_full Organometallics
_journal_page_first 5887
_journal_paper_doi 10.1021/om020753p
_journal_volume 21
_journal_year 2002
_chemical_formula_sum 'C46 H38 Au Cl O P2'
_chemical_formula_weight 901.12
_chemical_name_systematic
;
 ?
;
_space_group_IT_number 9
_symmetry_cell_setting monoclinic
_symmetry_space_group_name_Hall 'C -2yc'
_symmetry_space_group_name_H-M 'C 1 c 1'
_atom_sites_solution_hydrogens geom
_atom_sites_solution_primary 'isostructural with derivative lacking methoxy group'
_atom_sites_solution_secondary difmap
_audit_creation_method SHELXL-97
_cell_angle_alpha 90.00
_cell_angle_beta 112.657(3)
_cell_angle_gamma 90.00
_cell_formula_units_Z 4
_cell_length_a 17.1531(11)
_cell_length_b 15.8402(11)
_cell_length_c 15.1264(8)
_cell_measurement_reflns_used 6284
_cell_measurement_temperature 133(2)
_cell_measurement_theta_max 28
_cell_measurement_theta_min 2
_cell_volume 3792.8(4)
_computing_cell_refinement 'Bruker SAINT'
_computing_data_collection 'Bruker SMART'
_computing_data_reduction 'Bruker SAINT'
_computing_molecular_graphics 'Siemens XP'
_computing_publication_material SHELXL-97
_computing_structure_refinement 'SHELXL-97 (Sheldrick, 1997)'
_computing_structure_solution 'SHELXS-97 (Sheldrick, 1990)'
_diffrn_ambient_temperature 133(2)
_diffrn_detector_area_resol_mean 8.192
_diffrn_measured_fraction_theta_full 1.000
_diffrn_measured_fraction_theta_max 1.000
_diffrn_measurement_device_type 'Siemens SMART 1000 CCD'
_diffrn_measurement_method '\w- & \f-scan'
_diffrn_radiation_monochromator graphite
_diffrn_radiation_source 'fine-focus sealed tube'
_diffrn_radiation_type MoK\a
_diffrn_radiation_wavelength 0.71073
_diffrn_reflns_av_R_equivalents 0.0278
_diffrn_reflns_av_sigmaI/netI 0.0291
_diffrn_reflns_limit_h_max 24
_diffrn_reflns_limit_h_min -24
_diffrn_reflns_limit_k_max 22
_diffrn_reflns_limit_k_min -22
_diffrn_reflns_limit_l_max 21
_diffrn_reflns_limit_l_min -21
_diffrn_reflns_number 39743
_diffrn_reflns_theta_full 30.00
_diffrn_reflns_theta_max 30.03
_diffrn_reflns_theta_min 1.82
_exptl_absorpt_coefficient_mu 4.069
_exptl_absorpt_correction_T_max 0.802
_exptl_absorpt_correction_T_min 0.615
_exptl_absorpt_correction_type multi-scan
_exptl_absorpt_process_details SADABS
_exptl_crystal_colour colourless
_exptl_crystal_density_diffrn 1.578
_exptl_crystal_density_method 'not measured'
_exptl_crystal_description tablet
_exptl_crystal_F_000 1792
_exptl_crystal_size_max 0.25
_exptl_crystal_size_mid 0.18
_exptl_crystal_size_min 0.11
_refine_diff_density_max 0.995
_refine_diff_density_min -0.320
_refine_diff_density_rms 0.062
_refine_ls_abs_structure_details 'Flack H D (1983), Acta Cryst. A39, 876-881'
_refine_ls_abs_structure_Flack 0.433(2)
_refine_ls_extinction_method none
_refine_ls_goodness_of_fit_ref 0.982
_refine_ls_hydrogen_treatment 'rigid methyl, others riding'
_refine_ls_matrix_type full
_refine_ls_number_parameters 462
_refine_ls_number_reflns 10986
_refine_ls_number_restraints 152
_refine_ls_restrained_S_all 0.975
_refine_ls_R_factor_all 0.0201
_refine_ls_R_factor_gt 0.0179
_refine_ls_shift/su_max 0.005
_refine_ls_shift/su_mean 0.000
_refine_ls_structure_factor_coef Fsqd
_refine_ls_weighting_details 'calc w=1/[\s^2^(Fo^2^)+(0.0170P)^2^] where P=(Fo^2^+2Fc^2^)/3'
_refine_ls_weighting_scheme calc
_refine_ls_wR_factor_gt 0.0355
_refine_ls_wR_factor_ref 0.0359
_reflns_number_gt 10391
_reflns_number_total 10986
_reflns_threshold_expression >2sigma(I)
_cod_data_source_file om020753p.cif
_cod_data_source_block noan
_cod_depositor_comments
;
The following automatic conversions were performed:

'_geom_bond_publ_flag' value 'Y' changed to 'y' according to
/home/saulius/struct/CIF-dictionaries/cif_core.dic dictionary named
'cif_core.dic' version 2.4.1 from 2010-06-29 (20
times).

'_geom_angle_publ_flag' value 'Y' changed to 'y' according
to /home/saulius/struct/CIF-dictionaries/cif_core.dic dictionary
named 'cif_core.dic' version 2.4.1 from 2010-06-29 (27 times).

Automatic conversion script
Id: cif_fix_values 1715 2011-07-08 13:25:40Z adriana 
;
_cod_original_sg_symbol_H-M 'C c'
_cod_database_code 4077146

loop_
_symmetry_equiv_pos_as_xyz
'x, y, z'
'x, -y, z+1/2'
'x+1/2, y+1/2, z'
'x+1/2, -y+1/2, z+1/2'

loop_
_atom_site_label
_atom_site_type_symbol
_atom_site_fract_x
_atom_site_fract_y
_atom_site_fract_z
_atom_site_U_iso_or_equiv
_atom_site_adp_type
_atom_site_occupancy
_atom_site_symmetry_multiplicity
_atom_site_calc_flag
_atom_site_refinement_flags
Au Au -0.000868(6) 0.647731(4) 0.751224(6) 0.02126(2) Uani 1 1 d .
Cl Cl -0.06539(6) 0.63455(5) 0.85797(7) 0.03122(19) Uani 1 1 d .
C1 C 0.0539(2) 0.64751(16) 0.6595(3) 0.0237(7) Uani 1 1 d U
C2 C 0.08810(15) 0.63666(13) 0.60449(17) 0.0231(5) Uani 1 1 d U
C3 C 0.12494(14) 0.61798(14) 0.53604(16) 0.0222(4) Uani 1 1 d DU
C4 C 0.19759(15) 0.65953(14) 0.53635(17) 0.0243(5) Uani 1 1 d DU
H4 H 0.2235 0.7018 0.5831 0.029 Uiso 1 1 calc R
C5 C 0.23219(18) 0.63984(16) 0.4694(2) 0.0238(6) Uani 1 1 d DU
H5 H 0.2808 0.6692 0.4703 0.029 Uiso 1 1 calc R
C6 C 0.19615(14) 0.57765(13) 0.40142(16) 0.0217(4) Uani 1 1 d DU
C7 C 0.12321(14) 0.53603(14) 0.39909(15) 0.0235(4) Uani 1 1 d DU
H7 H 0.0976 0.4939 0.3522 0.028 Uiso 1 1 calc R
C8 C 0.08867(14) 0.55650(15) 0.46531(15) 0.0235(4) Uani 1 1 d DU
H8 H 0.0390 0.5281 0.4628 0.028 Uiso 1 1 calc R
O O 0.23668(12) 0.56011(11) 0.34120(13) 0.0269(4) Uani 1 1 d U
C9 C 0.20030(16) 0.49380(15) 0.27282(17) 0.0296(5) Uani 1 1 d U
H9A H 0.1969 0.4420 0.3066 0.035 Uiso 1 1 calc R
H9B H 0.2357 0.4838 0.2362 0.035 Uiso 1 1 calc R
H9C H 0.1435 0.5104 0.2291 0.035 Uiso 1 1 calc R
C10 C 0.60980(13) 0.62402(12) 0.11959(15) 0.0180(4) Uani 1 1 d .
H10 H 0.6108 0.6839 0.1176 0.022 Uiso 1 1 calc R
P1 P 0.51721(3) 0.57801(3) 0.04890(4) 0.01463(10) Uani 1 1 d .
P2 P 0.70105(3) 0.57726(3) 0.19343(4) 0.01484(10) Uani 1 1 d .
C11 C 0.43770(13) 0.58581(12) 0.09982(14) 0.0168(4) Uani 1 1 d DU
C12 C 0.35438(13) 0.55828(14) 0.04996(15) 0.0215(4) Uani 1 1 d DU
H12 H 0.3393 0.5310 -0.0103 0.026 Uiso 1 1 calc R
C13 C 0.29425(14) 0.57100(14) 0.08872(17) 0.0247(5) Uani 1 1 d DU
H13 H 0.2382 0.5512 0.0558 0.030 Uiso 1 1 calc R
C14 C 0.31574(15) 0.61281(14) 0.17603(17) 0.0254(5) Uani 1 1 d DU
H14 H 0.2738 0.6228 0.2014 0.031 Uiso 1 1 calc R
C15 C 0.39792(15) 0.63995(14) 0.22602(16) 0.0251(5) Uani 1 1 d DU
H15 H 0.4126 0.6676 0.2860 0.030 Uiso 1 1 calc R
C16 C 0.45879(14) 0.62634(13) 0.18775(15) 0.0205(4) Uani 1 1 d DU
H16 H 0.5152 0.6448 0.2218 0.025 Uiso 1 1 calc R
C21 C 0.53132(12) 0.46994(12) 0.02226(14) 0.0168(4) Uani 1 1 d DU
C22 C 0.49204(15) 0.40228(14) 0.04710(16) 0.0218(4) Uani 1 1 d DU
H22 H 0.4557 0.4118 0.0803 0.026 Uiso 1 1 calc R
C23 C 0.50647(16) 0.32056(15) 0.02289(19) 0.0310(5) Uani 1 1 d DU
H23 H 0.4794 0.2743 0.0392 0.037 Uiso 1 1 calc R
C24 C 0.55971(15) 0.30611(15) -0.02455(17) 0.0301(5) Uani 1 1 d DU
H24 H 0.5693 0.2501 -0.0404 0.036 Uiso 1 1 calc R
C25 C 0.59929(16) 0.37353(15) -0.04912(17) 0.0265(5) Uani 1 1 d DU
H25 H 0.6361 0.3636 -0.0816 0.032 Uiso 1 1 calc R
C26 C 0.58489(13) 0.45541(14) -0.02611(14) 0.0212(4) Uani 1 1 d DU
H26 H 0.6115 0.5016 -0.0433 0.025 Uiso 1 1 calc R
C31 C 0.47166(13) 0.62945(13) -0.06671(15) 0.0149(4) Uani 1 1 d DU
C32 C 0.48349(13) 0.71635(14) -0.07350(15) 0.0209(4) Uani 1 1 d DU
H32 H 0.5142 0.7479 -0.0174 0.025 Uiso 1 1 calc R
C33 C 0.45069(14) 0.75667(14) -0.16152(16) 0.0248(5) Uani 1 1 d DU
H33 H 0.4590 0.8156 -0.1654 0.030 Uiso 1 1 calc R
C34 C 0.40590(14) 0.71136(14) -0.24378(15) 0.0247(5) Uani 1 1 d DU
H34 H 0.3846 0.7390 -0.3042 0.030 Uiso 1 1 calc R
C35 C 0.39206(15) 0.62535(15) -0.23810(17) 0.0250(5) Uani 1 1 d DU
H35 H 0.3603 0.5945 -0.2944 0.030 Uiso 1 1 calc R
C36 C 0.42475(14) 0.58458(14) -0.15001(15) 0.0213(4) Uani 1 1 d DU
H36 H 0.4152 0.5259 -0.1463 0.026 Uiso 1 1 calc R
C41 C 0.78285(14) 0.58120(14) 0.14566(16) 0.0168(4) Uani 1 1 d DU
C42 C 0.86514(13) 0.55368(13) 0.19856(15) 0.0202(4) Uani 1 1 d DU
H42 H 0.8787 0.5299 0.2603 0.024 Uiso 1 1 calc R
C43 C 0.92712(14) 0.56102(14) 0.16118(16) 0.0242(4) Uani 1 1 d DU
H43 H 0.9829 0.5420 0.1975 0.029 Uiso 1 1 calc R
C44 C 0.90815(14) 0.59612(15) 0.07088(17) 0.0252(5) Uani 1 1 d DU
H44 H 0.9508 0.6011 0.0457 0.030 Uiso 1 1 calc R
C45 C 0.82662(16) 0.62381(15) 0.01785(17) 0.0247(5) Uani 1 1 d DU
H45 H 0.8134 0.6483 -0.0436 0.030 Uiso 1 1 calc R
C46 C 0.76431(16) 0.61567(17) 0.05492(18) 0.0196(5) Uani 1 1 d DU
H46 H 0.7084 0.6338 0.0180 0.023 Uiso 1 1 calc R
C51 C 0.74529(13) 0.63054(12) 0.30831(15) 0.0170(4) Uani 1 1 d DU
C52 C 0.80078(13) 0.58719(13) 0.38881(15) 0.0210(4) Uani 1 1 d DU
H52 H 0.8143 0.5298 0.3833 0.025 Uiso 1 1 calc R
C53 C 0.83580(15) 0.62784(14) 0.47625(16) 0.0257(5) Uani 1 1 d DU
H53 H 0.8733 0.5982 0.5306 0.031 Uiso 1 1 calc R
C54 C 0.81643(15) 0.71187(15) 0.48495(16) 0.0264(5) Uani 1 1 d DU
H54 H 0.8410 0.7398 0.5450 0.032 Uiso 1 1 calc R
C55 C 0.76114(14) 0.75474(14) 0.40573(15) 0.0246(5) Uani 1 1 d DU
H55 H 0.7475 0.8120 0.4120 0.030 Uiso 1 1 calc R
C56 C 0.72552(14) 0.71501(13) 0.31745(15) 0.0208(4) Uani 1 1 d DU
H56 H 0.6879 0.7450 0.2635 0.025 Uiso 1 1 calc R
C61 C 0.68677(12) 0.46917(12) 0.22168(14) 0.0170(4) Uani 1 1 d DU
C62 C 0.63482(13) 0.45450(14) 0.27248(14) 0.0212(4) Uani 1 1 d DU
H62 H 0.6083 0.5006 0.2899 0.025 Uiso 1 1 calc R
C63 C 0.62208(16) 0.37323(15) 0.29724(17) 0.0267(5) Uani 1 1 d DU
H63 H 0.5866 0.3633 0.3314 0.032 Uiso 1 1 calc R
C64 C 0.66174(16) 0.30550(15) 0.27176(17) 0.0310(5) Uani 1 1 d DU
H64 H 0.6532 0.2495 0.2886 0.037 Uiso 1 1 calc R
C65 C 0.71271(16) 0.32008(15) 0.22266(18) 0.0316(5) Uani 1 1 d DU
H65 H 0.7395 0.2738 0.2059 0.038 Uiso 1 1 calc R
C66 C 0.72616(14) 0.40171(13) 0.19666(16) 0.0221(4) Uani 1 1 d DU
H66 H 0.7616 0.4111 0.1625 0.026 Uiso 1 1 calc R

loop_
_atom_site_aniso_label
_atom_site_aniso_U_11
_atom_site_aniso_U_22
_atom_site_aniso_U_33
_atom_site_aniso_U_23
_atom_site_aniso_U_13
_atom_site_aniso_U_12
Au 0.02366(3) 0.01976(3) 0.02065(3) -0.00152(5) 0.00884(2) -0.00081(6)
Cl 0.0338(4) 0.0365(4) 0.0287(4) -0.0081(3) 0.0179(3) -0.0081(3)
C1 0.0225(14) 0.0208(13) 0.0252(16) 0.0022(10) 0.0063(11) 0.0011(10)
C2 0.0244(11) 0.0186(11) 0.0228(11) 0.0050(8) 0.0052(10) 0.0004(8)
C3 0.0227(10) 0.0193(10) 0.0226(11) 0.0056(8) 0.0063(9) 0.0049(8)
C4 0.0257(11) 0.0205(11) 0.0244(11) -0.0014(9) 0.0071(9) -0.0003(9)
C5 0.0234(12) 0.0192(13) 0.0272(13) 0.0006(10) 0.0080(10) -0.0020(9)
C6 0.0224(11) 0.0206(11) 0.0207(11) 0.0009(9) 0.0067(9) 0.0021(9)
C7 0.0233(11) 0.0234(11) 0.0207(10) -0.0005(8) 0.0049(9) -0.0038(9)
C8 0.0210(10) 0.0255(12) 0.0223(11) 0.0035(9) 0.0063(9) -0.0018(9)
O 0.0306(9) 0.0282(10) 0.0257(9) -0.0072(7) 0.0150(7) -0.0070(7)
C9 0.0375(13) 0.0262(12) 0.0285(12) -0.0059(9) 0.0166(11) -0.0050(10)
C10 0.0180(9) 0.0135(8) 0.0194(9) 0.0007(7) 0.0038(8) -0.0002(7)
P1 0.0155(2) 0.0143(2) 0.0138(2) -0.00093(18) 0.00525(19) -0.00068(18)
P2 0.0157(2) 0.0141(2) 0.0139(2) 0.00055(18) 0.00489(19) -0.00013(18)
C11 0.0200(10) 0.0144(9) 0.0173(10) 0.0020(8) 0.0087(8) 0.0018(8)
C12 0.0219(10) 0.0220(11) 0.0205(10) -0.0026(8) 0.0082(8) -0.0021(8)
C13 0.0212(10) 0.0247(11) 0.0301(12) -0.0004(9) 0.0120(9) -0.0007(9)
C14 0.0306(12) 0.0201(11) 0.0350(13) 0.0029(9) 0.0231(10) 0.0044(9)
C15 0.0351(12) 0.0231(11) 0.0216(11) -0.0026(8) 0.0160(10) 0.0001(9)
C16 0.0225(10) 0.0211(10) 0.0172(10) -0.0001(8) 0.0071(8) 0.0010(8)
C21 0.0194(10) 0.0138(9) 0.0143(9) -0.0027(7) 0.0033(8) 0.0004(7)
C22 0.0202(11) 0.0198(11) 0.0245(11) -0.0003(9) 0.0079(9) -0.0008(9)
C23 0.0350(13) 0.0152(11) 0.0393(14) -0.0005(11) 0.0103(11) -0.0048(10)
C24 0.0350(13) 0.0185(11) 0.0314(12) -0.0077(9) 0.0067(10) 0.0039(9)
C25 0.0301(12) 0.0277(12) 0.0202(11) -0.0058(9) 0.0080(10) 0.0077(10)
C26 0.0234(10) 0.0216(10) 0.0175(10) 0.0003(8) 0.0068(8) 0.0007(8)
C31 0.0155(9) 0.0159(10) 0.0149(9) 0.0014(8) 0.0074(8) 0.0024(8)
C32 0.0227(10) 0.0190(10) 0.0192(10) -0.0045(8) 0.0061(8) -0.0022(8)
C33 0.0279(11) 0.0198(11) 0.0243(11) 0.0038(8) 0.0074(9) 0.0027(9)
C34 0.0252(11) 0.0297(12) 0.0176(10) 0.0075(9) 0.0066(9) 0.0023(9)
C35 0.0240(11) 0.0299(12) 0.0163(11) -0.0025(9) 0.0027(9) -0.0045(9)
C36 0.0250(11) 0.0186(10) 0.0173(10) -0.0003(8) 0.0050(8) -0.0026(8)
C41 0.0192(11) 0.0160(10) 0.0174(11) 0.0009(8) 0.0094(9) -0.0021(8)
C42 0.0224(10) 0.0192(10) 0.0185(10) 0.0019(8) 0.0071(8) 0.0020(8)
C43 0.0195(10) 0.0245(11) 0.0290(11) 0.0006(9) 0.0098(9) 0.0028(9)
C44 0.0245(11) 0.0267(12) 0.0304(12) -0.0026(10) 0.0171(10) -0.0021(9)
C45 0.0334(13) 0.0243(11) 0.0198(11) 0.0021(9) 0.0140(10) -0.0007(10)
C46 0.0200(11) 0.0194(13) 0.0201(12) 0.0009(10) 0.0087(10) -0.0011(10)
C51 0.0177(9) 0.0181(10) 0.0161(9) -0.0008(7) 0.0076(8) -0.0018(7)
C52 0.0217(10) 0.0191(10) 0.0203(10) 0.0000(8) 0.0058(8) -0.0009(8)
C53 0.0259(11) 0.0289(12) 0.0169(10) 0.0031(8) 0.0021(9) -0.0022(9)
C54 0.0287(12) 0.0290(12) 0.0176(10) -0.0057(9) 0.0046(9) -0.0089(9)
C55 0.0332(12) 0.0172(10) 0.0228(11) -0.0038(8) 0.0099(9) -0.0023(9)
C56 0.0240(10) 0.0202(10) 0.0178(10) 0.0008(8) 0.0075(8) -0.0015(8)
C61 0.0196(10) 0.0150(9) 0.0146(9) 0.0014(7) 0.0046(8) -0.0013(7)
C62 0.0239(10) 0.0222(10) 0.0162(9) 0.0001(8) 0.0062(8) -0.0012(8)
C63 0.0291(12) 0.0287(12) 0.0202(11) 0.0027(9) 0.0072(10) -0.0092(9)
C64 0.0394(14) 0.0171(11) 0.0313(13) 0.0049(9) 0.0080(11) -0.0059(10)
C65 0.0337(13) 0.0180(11) 0.0381(14) -0.0006(10) 0.0084(11) 0.0023(10)
C66 0.0223(10) 0.0193(10) 0.0251(11) 0.0006(8) 0.0098(9) 0.0006(8)

loop_
_atom_type_symbol
_atom_type_description
_atom_type_scat_dispersion_real
_atom_type_scat_dispersion_imag
_atom_type_scat_source
C C 0.0033 0.0016 'International Tables Vol C Tables 4.2.6.8 and 6.1.1.4'
H H 0.0000 0.0000 'International Tables Vol C Tables 4.2.6.8 and 6.1.1.4'
O O 0.0106 0.0060 'International Tables Vol C Tables 4.2.6.8 and 6.1.1.4'
P P 0.1023 0.0942 'International Tables Vol C Tables 4.2.6.8 and 6.1.1.4'
Cl Cl 0.1484 0.1585 'International Tables Vol C Tables 4.2.6.8 and 6.1.1.4'
Au Au -2.0133 8.8022 'International Tables Vol C Tables 4.2.6.8 and 6.1.1.4'

loop_
_geom_angle_atom_site_label_1
_geom_angle_atom_site_label_2
_geom_angle_atom_site_label_3
_geom_angle
_geom_angle_publ_flag
C1 Au Cl 174.66(7) y
C2 C1 Au 171.8(2) y
C1 C2 C3 175.5(3) y
C8 C3 C4 117.3(2) y
C8 C3 C2 120.3(2) y
C4 C3 C2 122.4(2) y
C5 C4 C3 121.2(2) y
C6 C5 C4 120.4(3) y
O C6 C5 116.2(2) y
O C6 C7 124.3(2) y
C5 C6 C7 119.4(2) y
C8 C7 C6 119.9(2) y
C7 C8 C3 121.8(2) y
C6 O C9 115.83(19) y
P1 C10 P2 128.77(12) y
C10 P1 C21 112.08(10) y
C10 P1 C11 112.18(10) y
C21 P1 C11 110.44(9) y
C10 P1 C31 111.44(10) y
C21 P1 C31 104.92(9) y
C11 P1 C31 105.34(10) y
C10 P2 C61 113.20(10) y
C10 P2 C41 112.41(11) y
C61 P2 C41 108.91(10) y
C10 P2 C51 111.45(10) y
C61 P2 C51 105.04(9) y
C41 P2 C51 105.29(10) y
C16 C11 C12 119.48(19) ?
C16 C11 P1 118.45(16) ?
C12 C11 P1 121.87(16) ?
C13 C12 C11 119.9(2) ?
C12 C13 C14 120.2(2) ?
C15 C14 C13 120.4(2) ?
C14 C15 C16 119.5(2) ?
C15 C16 C11 120.5(2) ?
C22 C21 C26 119.92(19) ?
C22 C21 P1 123.51(16) ?
C26 C21 P1 116.57(15) ?
C21 C22 C23 119.4(2) ?
C24 C23 C22 120.7(2) ?
C23 C24 C25 120.0(2) ?
C26 C25 C24 119.8(2) ?
C25 C26 C21 120.1(2) ?
C36 C31 C32 118.83(19) ?
C36 C31 P1 121.69(16) ?
C32 C31 P1 119.48(16) ?
C33 C32 C31 120.44(19) ?
C34 C33 C32 120.3(2) ?
C33 C34 C35 120.1(2) ?
C36 C35 C34 119.9(2) ?
C35 C36 C31 120.5(2) ?
C46 C41 C42 118.9(2) ?
C46 C41 P2 119.23(18) ?
C42 C41 P2 121.87(17) ?
C43 C42 C41 120.3(2) ?
C42 C43 C44 120.5(2) ?
C45 C44 C43 119.7(2) ?
C44 C45 C46 119.8(2) ?
C45 C46 C41 120.9(2) ?
C56 C51 C52 119.42(19) ?
C56 C51 P2 120.74(15) ?
C52 C51 P2 119.83(15) ?
C53 C52 C51 120.1(2) ?
C52 C53 C54 120.3(2) ?
C55 C54 C53 119.7(2) ?
C54 C55 C56 120.7(2) ?
C55 C56 C51 119.67(19) ?
C66 C61 C62 119.94(19) ?
C66 C61 P2 122.66(16) ?
C62 C61 P2 117.39(16) ?
C63 C62 C61 120.2(2) ?
C62 C63 C64 119.6(2) ?
C65 C64 C63 120.0(2) ?
C64 C65 C66 121.3(2) ?
C61 C66 C65 119.0(2) ?

loop_
_geom_bond_atom_site_label_1
_geom_bond_atom_site_label_2
_geom_bond_distance
_geom_bond_publ_flag
Au C1 1.952(4) y
Au Cl 2.2917(10) y
C1 C2 1.201(4) y
C2 C3 1.436(4) y
C3 C8 1.403(3) y
C3 C4 1.408(3) y
C4 C5 1.393(4) y
C5 C6 1.385(3) y
C6 O 1.370(3) y
C6 C7 1.403(3) y
C7 C8 1.384(3) y
O C9 1.437(3) y
C10 P1 1.700(2) y
C10 P2 1.703(2) y
P1 C21 1.796(2) y
P1 C11 1.810(2) y
P1 C31 1.811(2) y
P2 C61 1.804(2) y
P2 C41 1.810(2) y
P2 C51 1.814(2) y
C11 C16 1.393(3) ?
C11 C12 1.404(3) ?
C12 C13 1.383(3) ?
C13 C14 1.394(3) ?
C14 C15 1.386(3) ?
C15 C16 1.392(3) ?
C21 C22 1.392(3) ?
C21 C26 1.397(3) ?
C22 C23 1.393(3) ?
C23 C24 1.381(4) ?
C24 C25 1.391(4) ?
C25 C26 1.389(3) ?
C31 C36 1.400(3) ?
C31 C32 1.401(3) ?
C32 C33 1.386(3) ?
C33 C34 1.385(3) ?
C34 C35 1.391(3) ?
C35 C36 1.390(3) ?
C41 C46 1.395(3) ?
C41 C42 1.397(3) ?
C42 C43 1.388(3) ?
C43 C44 1.392(3) ?
C44 C45 1.388(3) ?
C45 C46 1.391(3) ?
C51 C56 1.400(3) ?
C51 C52 1.403(3) ?
C52 C53 1.383(3) ?
C53 C54 1.390(3) ?
C54 C55 1.386(3) ?
C55 C56 1.387(3) ?
C61 C66 1.392(3) ?
C61 C62 1.402(3) ?
C62 C63 1.381(3) ?
C63 C64 1.402(4) ?
C64 C65 1.367(4) ?
C65 C66 1.396(3) ?

loop_
_geom_hbond_atom_site_label_D
_geom_hbond_atom_site_label_H
_geom_hbond_atom_site_label_A
_geom_hbond_distance_DH
_geom_hbond_distance_HA
_geom_hbond_distance_DA
_geom_hbond_angle_DHA
_geom_hbond_site_symmetry_A
C7 H7 Au 0.95 2.87 3.787(2) 162.9 2_564
